data_2238643
loop_
_publ_author_name
'Liu, Bao-Cheng'
'Jin, Yan-Ling'
'Liu, Fa-Qian'

_publ_section_title
;
 Dibromidobis(2-methyl-1<i>H</i>-benzimidazole-\k<i>N</i>^3^)cadmium
;
_journal_coeditor_code KQ2008
_journal_issue 10
_journal_name_full 'Acta Crystallographica Section E'
_journal_page_first m536
_journal_paper_doi 10.1107/S1600536813024549
_journal_volume 69
_journal_year 2013
_chemical_formula_iupac '[Cd Br2 (C8 H8 N2)2]'
_chemical_formula_moiety 'C16 H16 Br2 Cd N4'
_chemical_formula_sum 'C16 H16 Br2 Cd N4'
_chemical_formula_weight 536.54
_chemical_name_systematic
;
Dibromidobis(2-methyl-1<i>H</i>-benzimidazole-\k<i>N</i>^3^)cadmium
;
_space_group_IT_number 14
_symmetry_cell_setting monoclinic
_symmetry_space_group_name_Hall '-P 2ybc'
_symmetry_space_group_name_H-M 'P 1 21/c 1'
_atom_sites_solution_hydrogens geom
_atom_sites_solution_primary direct
_atom_sites_solution_secondary difmap
_audit_creation_method SHELXL-97
_cell_angle_alpha 90.00
_cell_angle_beta 93.088(14)
_cell_angle_gamma 90.00
_cell_formula_units_Z 4
_cell_length_a 10.007(9)
_cell_length_b 14.747(12)
_cell_length_c 12.399(11)
_cell_measurement_reflns_used 3275
_cell_measurement_temperature 296(2)
_cell_measurement_theta_max 26.56
_cell_measurement_theta_min 2.46
_cell_volume 1827(3)
_computing_cell_refinement '<i>RAPID-AUTO</i> (Rigaku, 2004)'
_computing_data_collection '<i>RAPID-AUTO</i> (Rigaku, 2004)'
_computing_data_reduction '<i>RAPID-AUTO</i> (Rigaku, 2004)'
_computing_molecular_graphics '<i>SHELXTL</i> (Sheldrick, 2008)'
_computing_publication_material '<i>SHELXTL</i> (Sheldrick, 2008)'
_computing_structure_refinement '<i>SHELXTL</i> (Sheldrick, 2008)'
_computing_structure_solution '<i>SHELXTL</i> (Sheldrick, 2008)'
_diffrn_ambient_temperature 296(2)
_diffrn_measured_fraction_theta_full 0.996
_diffrn_measured_fraction_theta_max 0.996
_diffrn_measurement_device_type 'Rigaku R-AXIS Spider'
_diffrn_measurement_method '\w scans'
_diffrn_radiation_monochromator graphite
_diffrn_radiation_source 'fine-focus sealed tube'
_diffrn_radiation_type MoK\a
_diffrn_radiation_wavelength 0.71073
_diffrn_reflns_av_R_equivalents 0.0324
_diffrn_reflns_av_sigmaI/netI 0.0394
_diffrn_reflns_limit_h_max 10
_diffrn_reflns_limit_h_min -12
_diffrn_reflns_limit_k_max 14
_diffrn_reflns_limit_k_min -18
_diffrn_reflns_limit_l_max 14
_diffrn_reflns_limit_l_min -15
_diffrn_reflns_number 9698
_diffrn_reflns_theta_full 26.00
_diffrn_reflns_theta_max 26.00
_diffrn_reflns_theta_min 2.04
_diffrn_standards_decay_% 0
_diffrn_standards_interval_count 0
_diffrn_standards_interval_time 0
_diffrn_standards_number 13
_exptl_absorpt_coefficient_mu 5.572
_exptl_absorpt_correction_T_max 0.469
_exptl_absorpt_correction_T_min 0.374
_exptl_absorpt_correction_type multi-scan
_exptl_absorpt_process_details '(<i>ABSCOR</i>; Higashi, 1995)'
_exptl_crystal_colour colorless
_exptl_crystal_density_diffrn 1.951
_exptl_crystal_density_method 'not measured'
_exptl_crystal_description block
_exptl_crystal_F_000 1032
_exptl_crystal_size_max 0.22
_exptl_crystal_size_mid 0.18
_exptl_crystal_size_min 0.16
_refine_diff_density_max 0.386
_refine_diff_density_min -1.019
_refine_ls_extinction_method none
_refine_ls_goodness_of_fit_ref 1.001
_refine_ls_hydrogen_treatment constr
_refine_ls_matrix_type full
_refine_ls_number_parameters 210
_refine_ls_number_reflns 3585
_refine_ls_number_restraints 0
_refine_ls_restrained_S_all 1.001
_refine_ls_R_factor_all 0.0494
_refine_ls_R_factor_gt 0.0328
_refine_ls_shift/su_max 0.001
_refine_ls_shift/su_mean 0.000
_refine_ls_structure_factor_coef Fsqd
_refine_ls_weighting_details 'calc w=1/[\s^2^(Fo^2^)+(0.0407P)^2^] where P=(Fo^2^+2Fc^2^)/3'
_refine_ls_weighting_scheme calc
_refine_ls_wR_factor_gt 0.0729
_refine_ls_wR_factor_ref 0.0767
_reflns_number_gt 2748
_reflns_number_total 3585
_reflns_threshold_expression I>2\s(I)
_cod_data_source_file kq2008.cif
_cod_data_source_block I
_cod_original_sg_symbol_H-M 'P 21/c'
_cod_database_code 2238643

loop_
_symmetry_equiv_pos_as_xyz
'x, y, z'
'-x, y+1/2, -z+1/2'
'-x, -y, -z'
'x, -y-1/2, z-1/2'

loop_
_atom_site_type_symbol
_atom_site_label
_atom_site_fract_x
_atom_site_fract_y
_atom_site_fract_z
_atom_site_U_iso_or_equiv
_atom_site_adp_type
_atom_site_calc_flag
_atom_site_refinement_flags
_atom_site_occupancy
_atom_site_symmetry_multiplicity
N N1 0.3592(3) 0.96335(19) 0.8577(2) 0.0362(7) Uani d . 1 1
N N2 0.5028(4) 0.8661(2) 0.9341(3) 0.0485(9) Uani d . 1 1
H H2 0.5712 0.8311 0.9428 0.058 Uiso calc R 1 1
N N3 0.0723(3) 1.01679(18) 0.6820(2) 0.0339(7) Uani d . 1 1
N N4 -0.1049(3) 0.93220(19) 0.6357(2) 0.0417(8) Uani d . 1 1
H H4 -0.1554 0.8851 0.6290 0.050 Uiso calc R 1 1
Br Br1 0.40130(5) 1.14156(3) 0.60773(4) 0.06071(16) Uani d . 1 1
Br Br2 0.20546(5) 1.20099(3) 0.88850(4) 0.06367(17) Uani d . 1 1
C C1 0.4087(4) 0.8806(2) 1.0086(3) 0.0409(9) Uani d . 1 1
C C2 0.3939(5) 0.8457(3) 1.1109(3) 0.0531(12) Uani d . 1 1
H H2A 0.4561 0.8060 1.1434 0.064 Uiso calc R 1 1
C C3 0.2816(6) 0.8730(3) 1.1622(4) 0.0626(14) Uani d . 1 1
H H3 0.2681 0.8511 1.2311 0.075 Uiso calc R 1 1
C C4 0.1873(6) 0.9326(3) 1.1139(4) 0.0633(13) Uani d . 1 1
H H4A 0.1119 0.9482 1.1505 0.076 Uiso calc R 1 1
C C5 0.2045(5) 0.9687(3) 1.0127(3) 0.0535(11) Uani d . 1 1
H H5 0.1432 1.0094 0.9812 0.064 Uiso calc R 1 1
C C6 0.3175(4) 0.9417(2) 0.9597(3) 0.0368(9) Uani d . 1 1
C C7 0.4708(4) 0.9156(2) 0.8454(3) 0.0408(9) Uani d . 1 1
C C8 0.5489(5) 0.9139(3) 0.7478(4) 0.0620(13) Uani d . 1 1
H H8A 0.4935 0.9338 0.6867 0.093 Uiso calc R 1 1
H H8B 0.5793 0.8532 0.7355 0.093 Uiso calc R 1 1
H H8C 0.6246 0.9536 0.7578 0.093 Uiso calc R 1 1
C C9 -0.0236(4) 1.0707(2) 0.6250(3) 0.0332(8) Uani d . 1 1
C C10 -0.0180(4) 1.1618(2) 0.5961(3) 0.0420(9) Uani d . 1 1
H H10 0.0571 1.1972 0.6131 0.050 Uiso calc R 1 1
C C11 -0.1303(5) 1.1972(3) 0.5406(3) 0.0502(11) Uani d . 1 1
H H11 -0.1297 1.2575 0.5187 0.060 Uiso calc R 1 1
C C12 -0.2441(5) 1.1449(3) 0.5168(3) 0.0531(11) Uani d . 1 1
H H12 -0.3184 1.1720 0.4820 0.064 Uiso calc R 1 1
C C13 -0.2499(4) 1.0548(3) 0.5431(3) 0.0482(10) Uani d . 1 1
H H13 -0.3255 1.0199 0.5259 0.058 Uiso calc R 1 1
C C14 -0.1372(4) 1.0184(2) 0.5966(3) 0.0364(9) Uani d . 1 1
C C15 0.0180(4) 0.9343(2) 0.6856(3) 0.0386(9) Uani d . 1 1
C C16 0.0818(5) 0.8531(2) 0.7384(3) 0.0577(13) Uani d . 1 1
H H16A 0.1749 0.8514 0.7233 0.087 Uiso calc R 1 1
H H16B 0.0384 0.7992 0.7108 0.087 Uiso calc R 1 1
H H16C 0.0733 0.8566 0.8150 0.087 Uiso calc R 1 1
Cd Cd1 0.26490(3) 1.074421(18) 0.75481(2) 0.03930(11) Uani d . 1 1

loop_
_atom_site_aniso_label
_atom_site_aniso_U_11
_atom_site_aniso_U_22
_atom_site_aniso_U_33
_atom_site_aniso_U_12
_atom_site_aniso_U_13
_atom_site_aniso_U_23
N1 0.039(2) 0.0255(15) 0.0436(18) 0.0043(14) 0.0033(15) 0.0002(14)
N2 0.044(2) 0.0340(18) 0.066(2) 0.0133(15) -0.0060(18) 0.0078(17)
N3 0.0365(18) 0.0242(15) 0.0410(16) -0.0068(13) 0.0015(14) -0.0021(13)
N4 0.048(2) 0.0289(17) 0.0482(19) -0.0128(14) 0.0016(16) -0.0055(14)
Br1 0.0653(3) 0.0460(3) 0.0713(3) -0.0150(2) 0.0077(2) 0.0149(2)
Br2 0.0746(4) 0.0398(3) 0.0745(3) 0.0205(2) -0.0163(3) -0.0179(2)
C1 0.044(2) 0.027(2) 0.050(2) -0.0007(17) -0.010(2) 0.0000(18)
C2 0.066(3) 0.039(2) 0.053(3) -0.008(2) -0.017(2) 0.006(2)
C3 0.089(4) 0.058(3) 0.041(2) -0.018(3) 0.003(3) -0.003(2)
C4 0.082(4) 0.057(3) 0.052(3) 0.005(3) 0.016(3) -0.005(2)
C5 0.058(3) 0.049(3) 0.053(3) 0.016(2) 0.002(2) -0.003(2)
C6 0.043(2) 0.0256(19) 0.041(2) -0.0001(16) 0.0017(18) -0.0006(16)
C7 0.039(2) 0.030(2) 0.053(2) 0.0008(17) 0.0057(19) -0.0037(18)
C8 0.057(3) 0.050(3) 0.081(3) 0.006(2) 0.027(3) -0.005(2)
C9 0.037(2) 0.030(2) 0.0328(19) 0.0039(16) 0.0046(16) -0.0025(16)
C10 0.046(3) 0.033(2) 0.048(2) -0.0044(18) 0.0004(19) -0.0034(18)
C11 0.068(3) 0.029(2) 0.053(2) 0.013(2) -0.003(2) -0.0004(19)
C12 0.051(3) 0.054(3) 0.053(3) 0.013(2) -0.010(2) -0.006(2)
C13 0.041(3) 0.053(3) 0.050(2) -0.004(2) -0.005(2) -0.011(2)
C14 0.041(2) 0.035(2) 0.0341(19) -0.0006(17) 0.0046(17) -0.0080(16)
C15 0.051(3) 0.028(2) 0.038(2) -0.0037(17) 0.0054(19) 0.0007(16)
C16 0.082(4) 0.030(2) 0.059(3) -0.008(2) -0.014(2) 0.011(2)
Cd1 0.04113(19) 0.02686(16) 0.04918(18) 0.00061(12) -0.00430(13) 0.00266(12)

loop_
_atom_type_symbol
_atom_type_description
_atom_type_scat_dispersion_real
_atom_type_scat_dispersion_imag
_atom_type_scat_source
C C 0.0033 0.0016 'International Tables Vol C Tables 4.2.6.8 and 6.1.1.4'
H H 0.0000 0.0000 'International Tables Vol C Tables 4.2.6.8 and 6.1.1.4'
N N 0.0061 0.0033 'International Tables Vol C Tables 4.2.6.8 and 6.1.1.4'
Br Br -0.2901 2.4595 'International Tables Vol C Tables 4.2.6.8 and 6.1.1.4'
Cd Cd -0.8075 1.2024 'International Tables Vol C Tables 4.2.6.8 and 6.1.1.4'

loop_
_geom_angle_atom_site_label_1
_geom_angle_atom_site_label_2
_geom_angle_atom_site_label_3
_geom_angle
C7 N1 C6 106.1(3)
C7 N1 Cd1 130.2(3)
C6 N1 Cd1 123.1(2)
C7 N2 C1 109.0(3)
C7 N2 H2 125.5
C1 N2 H2 125.5
C15 N3 C9 105.3(3)
C15 N3 Cd1 132.3(3)
C9 N3 Cd1 122.3(2)
C15 N4 C14 109.1(3)
C15 N4 H4 125.4
C14 N4 H4 125.4
N2 C1 C2 132.2(4)
N2 C1 C6 105.3(3)
C2 C1 C6 122.5(4)
C3 C2 C1 116.3(4)
C3 C2 H2A 121.8
C1 C2 H2A 121.8
C2 C3 C4 122.2(4)
C2 C3 H3 118.9
C4 C3 H3 118.9
C5 C4 C3 121.0(5)
C5 C4 H4A 119.5
C3 C4 H4A 119.5
C4 C5 C6 117.5(4)
C4 C5 H5 121.2
C6 C5 H5 121.2
N1 C6 C5 130.8(4)
N1 C6 C1 108.8(3)
C5 C6 C1 120.4(4)
N1 C7 N2 110.8(3)
N1 C7 C8 125.9(4)
N2 C7 C8 123.3(4)
C7 C8 H8A 109.5
C7 C8 H8B 109.5
H8A C8 H8B 109.5
C7 C8 H8C 109.5
H8A C8 H8C 109.5
H8B C8 H8C 109.5
C10 C9 C14 120.6(4)
C10 C9 N3 129.7(4)
C14 C9 N3 109.7(3)
C11 C10 C9 116.6(4)
C11 C10 H10 121.7
C9 C10 H10 121.7
C10 C11 C12 121.9(4)
C10 C11 H11 119.1
C12 C11 H11 119.1
C13 C12 C11 122.1(4)
C13 C12 H12 119.0
C11 C12 H12 119.0
C12 C13 C14 116.5(4)
C12 C13 H13 121.8
C14 C13 H13 121.8
C13 C14 N4 133.4(4)
C13 C14 C9 122.3(4)
N4 C14 C9 104.2(3)
N3 C15 N4 111.7(3)
N3 C15 C16 125.5(4)
N4 C15 C16 122.8(3)
C15 C16 H16A 109.5
C15 C16 H16B 109.5
H16A C16 H16B 109.5
C15 C16 H16C 109.5
H16A C16 H16C 109.5
H16B C16 H16C 109.5
N3 Cd1 N1 106.04(12)
N3 Cd1 Br1 109.95(9)
N1 Cd1 Br1 117.77(9)
N3 Cd1 Br2 107.95(9)
N1 Cd1 Br2 105.40(9)
Br1 Cd1 Br2 109.28(2)

loop_
_geom_bond_atom_site_label_1
_geom_bond_atom_site_label_2
_geom_bond_distance
N1 C7 1.336(5)
N1 C6 1.390(5)
N1 Cd1 2.252(3)
N2 C7 1.345(5)
N2 C1 1.370(5)
N2 H2 0.8600
N3 C15 1.334(4)
N3 C9 1.407(5)
N3 Cd1 2.250(3)
N4 C15 1.347(5)
N4 C14 1.392(5)
N4 H4 0.8600
Br1 Cd1 2.5372(15)
Br2 Cd1 2.5869(15)
C1 C2 1.385(6)
C1 C6 1.398(5)
C2 C3 1.381(7)
C2 H2A 0.9300
C3 C4 1.401(7)
C3 H3 0.9300
C4 C5 1.381(6)
C4 H4A 0.9300
C5 C6 1.396(6)
C5 H5 0.9300
C7 C8 1.475(6)
C8 H8A 0.9600
C8 H8B 0.9600
C8 H8C 0.9600
C9 C10 1.393(5)
C9 C14 1.403(5)
C10 C11 1.387(6)
C10 H10 0.9300
C11 C12 1.394(6)
C11 H11 0.9300
C12 C13 1.370(6)
C12 H12 0.9300
C13 C14 1.386(6)
C13 H13 0.9300
C15 C16 1.492(5)
C16 H16A 0.9600
C16 H16B 0.9600
C16 H16C 0.9600

loop_
_geom_hbond_atom_site_label_D
_geom_hbond_atom_site_label_H
_geom_hbond_atom_site_label_A
_geom_hbond_site_symmetry_A
_geom_hbond_distance_DH
_geom_hbond_distance_HA
_geom_hbond_distance_DA
_geom_hbond_angle_DHA
_geom_hbond_publ_flag
N2 H2 Br1 2_646 0.86 2.88 3.495(4) 130 yes
N4 H4 Br2 2_546 0.86 2.77 3.563(4) 155 yes

loop_
_geom_torsion_atom_site_label_1
_geom_torsion_atom_site_label_2
_geom_torsion_atom_site_label_3
_geom_torsion_atom_site_label_4
_geom_torsion
C7 N2 C1 C2 178.9(4)
C7 N2 C1 C6 0.1(4)
N2 C1 C2 C3 -177.2(4)
C6 C1 C2 C3 1.3(6)
C1 C2 C3 C4 0.1(7)
C2 C3 C4 C5 -1.5(7)
C3 C4 C5 C6 1.5(7)
C7 N1 C6 C5 -177.1(4)
Cd1 N1 C6 C5 11.3(6)
C7 N1 C6 C1 0.9(4)
Cd1 N1 C6 C1 -170.7(2)
C4 C5 C6 N1 177.6(4)
C4 C5 C6 C1 -0.2(6)
N2 C1 C6 N1 -0.6(4)
C2 C1 C6 N1 -179.5(3)
N2 C1 C6 C5 177.6(4)
C2 C1 C6 C5 -1.3(6)
C6 N1 C7 N2 -0.9(4)
Cd1 N1 C7 N2 169.9(2)
C6 N1 C7 C8 177.7(4)
Cd1 N1 C7 C8 -11.5(6)
C1 N2 C7 N1 0.5(4)
C1 N2 C7 C8 -178.1(4)
C15 N3 C9 C10 -178.6(4)
Cd1 N3 C9 C10 5.1(5)
C15 N3 C9 C14 1.0(4)
Cd1 N3 C9 C14 -175.3(2)
C14 C9 C10 C11 1.3(5)
N3 C9 C10 C11 -179.1(3)
C9 C10 C11 C12 1.2(6)
C10 C11 C12 C13 -2.5(7)
C11 C12 C13 C14 1.1(6)
C12 C13 C14 N4 -179.9(4)
C12 C13 C14 C9 1.4(6)
C15 N4 C14 C13 -177.7(4)
C15 N4 C14 C9 1.2(4)
C10 C9 C14 C13 -2.7(6)
N3 C9 C14 C13 177.7(3)
C10 C9 C14 N4 178.3(3)
N3 C9 C14 N4 -1.4(4)
C9 N3 C15 N4 -0.2(4)
Cd1 N3 C15 N4 175.6(2)
C9 N3 C15 C16 -179.7(4)
Cd1 N3 C15 C16 -3.9(6)
C14 N4 C15 N3 -0.6(4)
C14 N4 C15 C16 178.9(4)
C15 N3 Cd1 N1 -4.6(3)
C9 N3 Cd1 N1 170.6(2)
C15 N3 Cd1 Br1 123.7(3)
C9 N3 Cd1 Br1 -61.0(3)
C15 N3 Cd1 Br2 -117.1(3)
C9 N3 Cd1 Br2 58.1(3)
C7 N1 Cd1 N3 112.4(3)
C6 N1 Cd1 N3 -78.2(3)
C7 N1 Cd1 Br1 -11.1(4)
C6 N1 Cd1 Br1 158.3(2)
C7 N1 Cd1 Br2 -133.3(3)
C6 N1 Cd1 Br2 36.2(3)
